data_7215816
loop_
_publ_author_name
'Sutton, Ashley L.'
'Abrahams, Brendan F.'
'D'Alessandro, Deanna M.'
'Elliott, Robert W.'
'Hudson, Timothy A.'
'Robson, Richard'
'Usov, Pavel M.'

_publ_section_title
;
 Structural and optical investigations of charge transfer complexes
 involving the F4TCNQ dianion
;
_journal_name_full CrystEngComm
_journal_paper_doi 10.1039/c4ce00289j
_journal_year 2014
_chemical_formula_sum 'C24 H17 N4 O2'
_chemical_formula_weight 393.42
_chemical_name_systematic
;
 ?
;
_space_group_IT_number 2
_symmetry_cell_setting triclinic
_symmetry_space_group_name_Hall '-P 1'
_symmetry_space_group_name_H-M 'P -1'
_atom_sites_solution_hydrogens geom
_atom_sites_solution_primary direct
_atom_sites_solution_secondary difmap
_audit_creation_method SHELXL-97
_cell_angle_alpha 74.027(5)
_cell_angle_beta 88.077(5)
_cell_angle_gamma 67.144(6)
_cell_formula_units_Z 2
_cell_length_a 8.0055(5)
_cell_length_b 8.5844(5)
_cell_length_c 15.3367(8)
_cell_measurement_reflns_used 2876
_cell_measurement_temperature 130(2)
_cell_measurement_theta_max 73.6329
_cell_measurement_theta_min 5.7491
_cell_volume 930.52(11)
_computing_cell_refinement
;
CrysAlisPro, Agilent Technologies,
Version 1.171.36.20 (release 27-06-2012 CrysAlis171 .NET)
(compiled Jul 11 2012,15:38:31)
;
_computing_data_collection
;
CrysAlisPro, Agilent Technologies,
Version 1.171.36.20 (release 27-06-2012 CrysAlis171 .NET)
(compiled Jul 11 2012,15:38:31)
;
_computing_data_reduction
;
CrysAlisPro, Agilent Technologies,
Version 1.171.36.20 (release 27-06-2012 CrysAlis171 .NET)
(compiled Jul 11 2012,15:38:31)
;
_computing_structure_refinement 'SHELXL-97 (Sheldrick, 1997)'
_computing_structure_solution 'SHELXS-97 (Sheldrick, 1997)'
_diffrn_ambient_temperature 130(2)
_diffrn_detector_area_resol_mean 10.2273
_diffrn_measured_fraction_theta_full 0.970
_diffrn_measured_fraction_theta_max 0.970
_diffrn_measurement_device_type 'SuperNova, Dual, Cu at zero, Atlas'
_diffrn_measurement_method '\w scans'
_diffrn_radiation_monochromator mirror
_diffrn_radiation_source 'SuperNova (Cu) X-ray Source'
_diffrn_radiation_type 'Cu K\a'
_diffrn_radiation_wavelength 1.5418
_diffrn_reflns_av_R_equivalents 0.0205
_diffrn_reflns_av_sigmaI/netI 0.0300
_diffrn_reflns_limit_h_max 9
_diffrn_reflns_limit_h_min -9
_diffrn_reflns_limit_k_max 10
_diffrn_reflns_limit_k_min -7
_diffrn_reflns_limit_l_max 18
_diffrn_reflns_limit_l_min -19
_diffrn_reflns_number 6159
_diffrn_reflns_theta_full 73.80
_diffrn_reflns_theta_max 73.80
_diffrn_reflns_theta_min 5.75
_exptl_absorpt_coefficient_mu 0.745
_exptl_absorpt_correction_T_max 0.987
_exptl_absorpt_correction_T_min 0.923
_exptl_absorpt_correction_type gaussian
_exptl_absorpt_process_details
;
CrysAlisPro, Agilent Technologies,
Version 1.171.36.20 (release 27-06-2012 CrysAlis171 .NET)
(compiled Jul 11 2012,15:38:31)
Numerical absorption correction based on gaussian integration over
            a multifaceted crystal model
;
_exptl_crystal_colour 'Dark Purple'
_exptl_crystal_density_diffrn 1.404
_exptl_crystal_density_method 'not measured'
_exptl_crystal_description 'Small Rod'
_exptl_crystal_F_000 410
_exptl_crystal_size_max 0.2150
_exptl_crystal_size_mid 0.0507
_exptl_crystal_size_min 0.0186
_refine_diff_density_max 0.204
_refine_diff_density_min -0.255
_refine_diff_density_rms 0.043
_refine_ls_extinction_method none
_refine_ls_goodness_of_fit_ref 1.042
_refine_ls_hydrogen_treatment constr
_refine_ls_matrix_type full
_refine_ls_number_parameters 271
_refine_ls_number_reflns 3649
_refine_ls_number_restraints 0
_refine_ls_restrained_S_all 1.042
_refine_ls_R_factor_all 0.0439
_refine_ls_R_factor_gt 0.0372
_refine_ls_shift/su_max 0.000
_refine_ls_shift/su_mean 0.000
_refine_ls_structure_factor_coef Fsqd
_refine_ls_weighting_details 'calc w=1/[\s^2^(Fo^2^)+(0.0526P)^2^+0.1454P] where P=(Fo^2^+2Fc^2^)/3'
_refine_ls_weighting_scheme calc
_refine_ls_wR_factor_gt 0.0957
_refine_ls_wR_factor_ref 0.1007
_reflns_number_gt 3123
_reflns_number_total 3649
_reflns_threshold_expression >2sigma(I)
_cod_data_source_file c4ce00289j2.cif
_cod_data_source_block 12TCNQ
_cod_depositor_comments
;
The following automatic conversions were performed:

'_symmetry_cell_setting' value 'Triclinic' changed to 'triclinic'
according to
/usr/data/users/saulius/crontab/automatic-downloads/rss-feeds/RSC/lib/dictionaries/cif_core.dic
dictionary named 'cif_core.dic' version 2.4.2 from
2011-04-26.

'_refine_ls_hydrogen_treatment' value 'Constr' changed
to 'constr' according to
/usr/data/users/saulius/crontab/automatic-downloads/rss-feeds/RSC/lib/dictionaries/cif_core.dic
dictionary named 'cif_core.dic' version 2.4.2 from 2011-04-26.

Automatic conversion script
Id: cif_fix_values 2281 2013-09-26 08:29:07Z andrius 
;
_cod_original_cell_volume 930.52(9)
_cod_original_sg_symbol_H-M P-1
_cod_database_code 7215816

loop_
_symmetry_equiv_pos_as_xyz
'x, y, z'
'-x, -y, -z'

loop_
_atom_site_label
_atom_site_type_symbol
_atom_site_fract_x
_atom_site_fract_y
_atom_site_fract_z
_atom_site_U_iso_or_equiv
_atom_site_adp_type
_atom_site_occupancy
_atom_site_symmetry_multiplicity
_atom_site_calc_flag
_atom_site_refinement_flags
N2 N 0.34247(13) 0.51889(14) 0.21324(7) 0.0221(2) Uani 1 1 d .
O1 O 0.75036(13) 1.00062(13) -0.13323(7) 0.0305(2) Uani 1 1 d .
N1 N 0.81303(15) 0.87175(15) -0.06679(7) 0.0269(2) Uani 1 1 d .
C13 C 0.37756(16) 0.35661(16) 0.50308(9) 0.0225(2) Uani 1 1 d .
C7 C 0.32124(17) 0.57196(18) 0.11282(9) 0.0254(3) Uani 1 1 d .
H7A H 0.1965 0.6615 0.0921 0.031 Uiso 1 1 calc R
H7B H 0.3353 0.4680 0.0924 0.031 Uiso 1 1 calc R
C21 C 1.01883(15) -0.05953(15) 0.59769(8) 0.0214(2) Uani 1 1 d .
C19 C 0.93658(16) -0.12622(16) 0.54590(9) 0.0225(2) Uani 1 1 d .
H19 H 0.8923 -0.2131 0.5763 0.027 Uiso 1 1 calc R
N4 N 1.18056(16) 0.01346(16) 0.78819(8) 0.0313(3) Uani 1 1 d .
C20 C 1.08197(15) 0.06859(16) 0.54881(8) 0.0220(2) Uani 1 1 d .
H20 H 1.1387 0.1170 0.5813 0.026 Uiso 1 1 calc R
C5 C 0.39712(16) 0.78088(17) -0.01366(9) 0.0235(3) Uani 1 1 d .
H5 H 0.2754 0.8228 -0.0386 0.028 Uiso 1 1 calc R
C12 C 0.36695(15) 0.41383(16) 0.40254(9) 0.0219(2) Uani 1 1 d .
C23 C 0.96997(16) -0.24359(17) 0.74614(8) 0.0241(3) Uani 1 1 d .
O2 O 0.97165(15) 0.80751(18) -0.03561(8) 0.0483(3) Uani 1 1 d .
C3 C 0.75512(17) 0.65395(18) 0.05904(9) 0.0270(3) Uani 1 1 d .
H3 H 0.8776 0.6109 0.0831 0.032 Uiso 1 1 calc R
C2 C 0.51447(17) 0.85419(17) -0.05906(8) 0.0236(3) Uani 1 1 d .
H2 H 0.4745 0.9460 -0.1146 0.028 Uiso 1 1 calc R
C22 C 1.03686(16) -0.11924(17) 0.69725(9) 0.0233(3) Uani 1 1 d .
N3 N 0.91465(16) -0.34716(16) 0.78606(8) 0.0308(3) Uani 1 1 d .
C9 C 0.45580(17) 0.35423(17) 0.25940(9) 0.0254(3) Uani 1 1 d .
H9 H 0.5261 0.2747 0.2269 0.030 Uiso 1 1 calc R
C8 C 0.24034(17) 0.63220(17) 0.25832(9) 0.0261(3) Uani 1 1 d .
H8 H 0.1602 0.7476 0.2252 0.031 Uiso 1 1 calc R
C6 C 0.45619(16) 0.64684(16) 0.06793(8) 0.0222(2) Uani 1 1 d .
C10 C 0.25051(17) 0.58297(17) 0.35189(9) 0.0259(3) Uani 1 1 d .
H10 H 0.1774 0.6650 0.3826 0.031 Uiso 1 1 calc R
C11 C 0.47086(16) 0.30019(17) 0.35265(9) 0.0250(3) Uani 1 1 d .
H11 H 0.5528 0.1842 0.3839 0.030 Uiso 1 1 calc R
C4 C 0.63590(17) 0.58225(18) 0.10333(9) 0.0268(3) Uani 1 1 d .
H4 H 0.6773 0.4885 0.1581 0.032 Uiso 1 1 calc R
C1 C 0.69109(16) 0.78932(17) -0.02090(8) 0.0234(3) Uani 1 1 d .
C24 C 1.11479(16) -0.04756(17) 0.74778(8) 0.0239(3) Uani 1 1 d .
C18 C 0.39716(19) 0.24818(19) 0.69352(9) 0.0289(3) Uani 1 1 d .
H18 H 0.4043 0.2118 0.7581 0.035 Uiso 1 1 calc R
C14 C 0.24224(19) 0.45041(18) 0.55078(10) 0.0316(3) Uani 1 1 d .
H14 H 0.1420 0.5527 0.5182 0.038 Uiso 1 1 calc R
C15 C 0.52249(18) 0.20710(19) 0.55287(10) 0.0318(3) Uani 1 1 d .
H15 H 0.6161 0.1412 0.5219 0.038 Uiso 1 1 calc R
C17 C 0.5318(2) 0.1532(2) 0.64732(10) 0.0346(3) Uani 1 1 d .
H17 H 0.6312 0.0506 0.6803 0.042 Uiso 1 1 calc R
C16 C 0.2522(2) 0.3964(2) 0.64506(10) 0.0342(3) Uani 1 1 d .
H16 H 0.1588 0.4615 0.6765 0.041 Uiso 1 1 calc R

loop_
_atom_site_aniso_label
_atom_site_aniso_U_11
_atom_site_aniso_U_22
_atom_site_aniso_U_33
_atom_site_aniso_U_23
_atom_site_aniso_U_13
_atom_site_aniso_U_12
N2 0.0192(5) 0.0253(5) 0.0222(5) -0.0044(4) 0.0039(4) -0.0109(4)
O1 0.0317(5) 0.0287(5) 0.0287(5) -0.0026(4) 0.0071(4) -0.0134(4)
N1 0.0253(5) 0.0334(6) 0.0230(5) -0.0055(5) 0.0037(4) -0.0146(5)
C13 0.0213(5) 0.0211(6) 0.0243(6) -0.0050(5) 0.0039(4) -0.0086(5)
C7 0.0233(6) 0.0320(7) 0.0212(6) -0.0043(5) 0.0019(4) -0.0133(5)
C21 0.0153(5) 0.0197(6) 0.0232(6) -0.0043(5) 0.0032(4) -0.0021(4)
C19 0.0193(5) 0.0197(6) 0.0252(6) -0.0040(5) 0.0045(4) -0.0061(4)
N4 0.0317(6) 0.0364(6) 0.0257(6) -0.0021(5) -0.0012(4) -0.0176(5)
C20 0.0173(5) 0.0208(6) 0.0251(6) -0.0063(5) 0.0019(4) -0.0045(4)
C5 0.0193(5) 0.0258(6) 0.0238(6) -0.0061(5) 0.0009(4) -0.0078(5)
C12 0.0183(5) 0.0218(6) 0.0249(6) -0.0048(5) 0.0042(4) -0.0088(5)
C23 0.0206(5) 0.0256(6) 0.0221(6) -0.0053(5) 0.0006(4) -0.0060(5)
O2 0.0285(5) 0.0725(9) 0.0380(6) 0.0093(6) -0.0050(4) -0.0303(6)
C3 0.0197(6) 0.0332(7) 0.0245(6) -0.0038(5) -0.0003(5) -0.0096(5)
C2 0.0235(6) 0.0236(6) 0.0207(6) -0.0035(5) 0.0016(4) -0.0079(5)
C22 0.0201(5) 0.0239(6) 0.0233(6) -0.0045(5) 0.0027(4) -0.0074(5)
N3 0.0317(6) 0.0329(6) 0.0285(6) -0.0040(5) 0.0024(5) -0.0167(5)
C9 0.0219(6) 0.0259(6) 0.0268(6) -0.0084(5) 0.0046(5) -0.0073(5)
C8 0.0241(6) 0.0213(6) 0.0278(6) -0.0023(5) 0.0043(5) -0.0069(5)
C6 0.0207(5) 0.0247(6) 0.0217(6) -0.0076(5) 0.0044(4) -0.0092(5)
C10 0.0253(6) 0.0216(6) 0.0258(6) -0.0056(5) 0.0067(5) -0.0051(5)
C11 0.0214(6) 0.0227(6) 0.0259(6) -0.0051(5) 0.0028(5) -0.0048(5)
C4 0.0235(6) 0.0305(7) 0.0221(6) -0.0012(5) 0.0002(5) -0.0104(5)
C1 0.0219(6) 0.0266(6) 0.0230(6) -0.0069(5) 0.0047(5) -0.0114(5)
C24 0.0193(5) 0.0251(6) 0.0211(6) -0.0003(5) 0.0020(4) -0.0066(5)
C18 0.0329(7) 0.0324(7) 0.0219(6) -0.0045(5) 0.0034(5) -0.0157(6)
C14 0.0297(7) 0.0265(7) 0.0281(7) -0.0042(5) 0.0050(5) -0.0026(5)
C15 0.0258(6) 0.0330(7) 0.0265(7) -0.0080(6) 0.0022(5) -0.0016(5)
C17 0.0313(7) 0.0317(7) 0.0290(7) -0.0027(6) -0.0019(5) -0.0036(6)
C16 0.0343(7) 0.0322(7) 0.0291(7) -0.0082(6) 0.0094(6) -0.0067(6)

loop_
_atom_type_symbol
_atom_type_description
_atom_type_scat_dispersion_real
_atom_type_scat_dispersion_imag
_atom_type_scat_source
C C 0.0181 0.0091 'International Tables Vol C Tables 4.2.6.8 and 6.1.1.4'
H H 0.0000 0.0000 'International Tables Vol C Tables 4.2.6.8 and 6.1.1.4'
N N 0.0311 0.0180 'International Tables Vol C Tables 4.2.6.8 and 6.1.1.4'
O O 0.0492 0.0322 'International Tables Vol C Tables 4.2.6.8 and 6.1.1.4'

loop_
_geom_angle_atom_site_label_1
_geom_angle_atom_site_label_2
_geom_angle_atom_site_label_3
_geom_angle
_geom_angle_site_symmetry_1
C8 N2 C9 120.26(11) .
C8 N2 C7 119.55(11) .
C9 N2 C7 120.07(11) .
O1 N1 O2 123.79(11) .
O1 N1 C1 118.45(10) .
O2 N1 C1 117.75(11) .
C15 C13 C14 118.14(12) .
C15 C13 C12 120.89(11) .
C14 C13 C12 120.97(11) .
N2 C7 C6 113.91(10) .
C19 C21 C20 116.46(12) .
C19 C21 C22 121.77(11) .
C20 C21 C22 121.77(11) .
C20 C19 C21 121.86(12) 2_756
C19 C20 C21 121.68(11) 2_756
C2 C5 C6 120.72(11) .
C10 C12 C11 116.33(12) .
C10 C12 C13 121.93(11) .
C11 C12 C13 121.73(11) .
N3 C23 C22 179.45(14) .
C1 C3 C4 118.40(11) .
C1 C2 C5 118.05(12) .
C24 C22 C23 117.13(11) .
C24 C22 C21 120.92(11) .
C23 C22 C21 121.88(11) .
N2 C9 C11 120.85(11) .
N2 C8 C10 120.76(12) .
C5 C6 C4 119.65(11) .
C5 C6 C7 117.69(11) .
C4 C6 C7 122.61(11) .
C8 C10 C12 120.91(11) .
C9 C11 C12 120.88(12) .
C3 C4 C6 120.46(12) .
C3 C1 C2 122.69(12) .
C3 C1 N1 119.20(11) .
C2 C1 N1 118.10(11) .
N4 C24 C22 178.69(14) .
C16 C18 C17 119.56(13) .
C16 C14 C13 120.91(13) .
C17 C15 C13 120.79(12) .
C18 C17 C15 120.33(13) .
C18 C16 C14 120.27(13) .

loop_
_geom_bond_atom_site_label_1
_geom_bond_atom_site_label_2
_geom_bond_distance
_geom_bond_site_symmetry_2
N2 C8 1.3442(17) .
N2 C9 1.3485(17) .
N2 C7 1.4763(16) .
O1 N1 1.2234(15) .
N1 O2 1.2235(16) .
N1 C1 1.4715(16) .
C13 C15 1.3928(18) .
C13 C14 1.3965(18) .
C13 C12 1.4784(17) .
C7 C6 1.5167(17) .
C21 C19 1.4037(18) .
C21 C20 1.4070(18) .
C21 C22 1.4635(17) .
C19 C20 1.3923(18) 2_756
N4 C24 1.1622(18) .
C20 C19 1.3923(18) 2_756
C5 C2 1.3920(18) .
C5 C6 1.3921(18) .
C12 C10 1.3989(18) .
C12 C11 1.4024(17) .
C23 N3 1.1617(18) .
C23 C22 1.4018(18) .
C3 C1 1.3827(19) .
C3 C4 1.3906(18) .
C2 C1 1.3843(18) .
C22 C24 1.4004(18) .
C9 C11 1.3705(19) .
C8 C10 1.3756(19) .
C6 C4 1.3925(17) .
C18 C16 1.382(2) .
C18 C17 1.383(2) .
C14 C16 1.386(2) .
C15 C17 1.389(2) .
